data_7125221
loop_
_publ_author_name
'Duda, Katharina'
'Himmelspach, Alexander'
'Landmann, Johannes'
'Kraus, Florian'
'Finze, Maik'

_publ_section_title
;
 Synthesis of the fluorohydridoborate anions [BHF<sub>3</sub>]<sup>-</sup>
 and
 [1-HF<sub>2</sub>B-9,12-X<sub>2</sub>-closo-1,2-C<sub>2</sub>B<sub>10</sub>H<sub>9</sub>]<sup>-</sup>
 (X = H, I): deboronation of 1,2- and 1,7-dicarba-closo-dodecaboranes with
 anhydrous [Me<sub>4</sub>N]F.
;
_journal_issue 90
_journal_name_full 'Chemical communications (Cambridge, England)'
_journal_page_first 13241
_journal_page_last 13244
_journal_paper_doi 10.1039/c6cc07711k
_journal_volume 52
_journal_year 2016
_chemical_formula_moiety 'C2 H10 B11 F2 I2, C4 H12 N'
_chemical_formula_sum 'C6 H22 B11 F2 I2 N'
_chemical_formula_weight 518.95
_space_group_crystal_system triclinic
_space_group_IT_number 2
_space_group_name_Hall '-P 1'
_space_group_name_H-M_alt 'P -1'
_atom_sites_solution_hydrogens mixed
_atom_sites_solution_primary iterative
_atom_sites_solution_secondary difmap
_audit_creation_method SHELXL-2014/7
_audit_update_record
;
2016-09-21 deposited with the CCDC.
2016-10-11 downloaded from the CCDC.
;
_cell_angle_alpha 60.7590(10)
_cell_angle_beta 72.300(2)
_cell_angle_gamma 86.331(2)
_cell_formula_units_Z 4
_cell_length_a 12.4538(7)
_cell_length_b 13.5015(8)
_cell_length_c 13.5440(8)
_cell_measurement_reflns_used 9280
_cell_measurement_temperature 100(2)
_cell_measurement_theta_max 26.761
_cell_measurement_theta_min 2.197
_cell_volume 1883.28(19)
_computing_cell_refinement 'Saint+ ver. V8.34A (Bruker AXS)'
_computing_data_collection 'APEX2 ver. 2014.9 (Bruker AXS)'
_computing_data_reduction 'Saint+ ver. V8.34A (Bruker AXS)'
_computing_molecular_graphics 'ShelXLe (Huebschle et all, 2011)'
_computing_publication_material 'SHELXL-2014/7 (Sheldrick, 2014)'
_computing_structure_refinement 'SHELXL-2014/7 (Sheldrick, 2014)'
_computing_structure_solution 'SHELXT (Sheldrick, 2014)'
_diffrn_ambient_temperature 100(2)
_diffrn_detector 'CCD area detector (Apex2)'
_diffrn_measured_fraction_theta_full 0.994
_diffrn_measured_fraction_theta_max 0.988
_diffrn_measurement_device_type 'Bruker X8-APEX II'
_diffrn_measurement_method '\f and \w scans'
_diffrn_radiation_monochromator 'multi-layer mirror'
_diffrn_radiation_type MoK\a
_diffrn_radiation_wavelength 0.71073
_diffrn_reflns_av_R_equivalents 0.0202
_diffrn_reflns_av_unetI/netI 0.0276
_diffrn_reflns_Laue_measured_fraction_full 0.994
_diffrn_reflns_Laue_measured_fraction_max 0.988
_diffrn_reflns_limit_h_max 15
_diffrn_reflns_limit_h_min -15
_diffrn_reflns_limit_k_max 17
_diffrn_reflns_limit_k_min -17
_diffrn_reflns_limit_l_max 17
_diffrn_reflns_limit_l_min -17
_diffrn_reflns_number 19760
_diffrn_reflns_point_group_measured_fraction_full 0.994
_diffrn_reflns_point_group_measured_fraction_max 0.988
_diffrn_reflns_theta_full 25.242
_diffrn_reflns_theta_max 26.779
_diffrn_reflns_theta_min 1.725
_diffrn_source 'rotating-anode (Nonius FR-591)'
_exptl_absorpt_coefficient_mu 3.343
_exptl_absorpt_correction_T_max 0.7454
_exptl_absorpt_correction_T_min 0.6195
_exptl_absorpt_correction_type multi-scan
_exptl_absorpt_process_details 'SadAbs 2014/5 (Bruker AXS)'
_exptl_crystal_colour colourless
_exptl_crystal_density_diffrn 1.830
_exptl_crystal_description plate
_exptl_crystal_F_000 976
_exptl_crystal_size_max 0.4
_exptl_crystal_size_mid 0.35
_exptl_crystal_size_min 0.1
_refine_diff_density_max 1.054
_refine_diff_density_min -0.759
_refine_diff_density_rms 0.102
_refine_ls_extinction_method none
_refine_ls_goodness_of_fit_ref 1.058
_refine_ls_hydrogen_treatment mixed
_refine_ls_matrix_type full
_refine_ls_number_parameters 419
_refine_ls_number_reflns 7950
_refine_ls_number_restraints 0
_refine_ls_restrained_S_all 1.058
_refine_ls_R_factor_all 0.0307
_refine_ls_R_factor_gt 0.0246
_refine_ls_shift/su_max 0.002
_refine_ls_shift/su_mean 0.000
_refine_ls_structure_factor_coef Fsqd
_refine_ls_weighting_details 'w=1/[\s^2^(Fo^2^)+(0.0209P)^2^+1.8320P] where P=(Fo^2^+2Fc^2^)/3'
_refine_ls_weighting_scheme calc
_refine_ls_wR_factor_gt 0.0528
_refine_ls_wR_factor_ref 0.0555
_reflns_Friedel_coverage 0.000
_reflns_number_gt 7021
_reflns_number_total 7950
_reflns_threshold_expression 'I > 2\s(I)'
_cod_data_source_file c6cc07711k2.cif
_cod_data_source_block Me4NBHF2oC2B10I2H9
_cod_database_code 7125221
_shelx_shelxl_version_number 2014/7
_shelx_space_group_comment
;
The symmetry employed for this shelxl refinement is uniquely defined
by the following loop, which should always be used as a source of
symmetry information in preference to the above space-group names.
They are only intended as comments.
;

loop_
_space_group_symop_operation_xyz
'x, y, z'
'-x, -y, -z'

loop_
_atom_site_label
_atom_site_type_symbol
_atom_site_fract_x
_atom_site_fract_y
_atom_site_fract_z
_atom_site_U_iso_or_equiv
_atom_site_adp_type
_atom_site_occupancy
_atom_site_site_symmetry_order
_atom_site_calc_flag
_atom_site_refinement_flags_posn
_atom_site_refinement_flags_adp
_atom_site_refinement_flags_occupancy
_atom_site_disorder_assembly
_atom_site_disorder_group
F1 F 0.5142(3) 0.2359(3) 0.5048(3) 0.0422(11) Uani 0.661(5) 1 d . . P A 1
F2A F 0.3869(2) 0.3624(2) 0.4485(2) 0.0542(7) Uani 0.661(5) 1 d . . P A 1
B1A B 0.4833(4) 0.3158(3) 0.4125(3) 0.0253(8) Uani 0.661(5) 1 d . . P A 1
H1A H 0.5468 0.3783 0.3597 0.030 Uiso 0.661(5) 1 calc R U P A 1
C1A C 0.4583(2) 0.2617(2) 0.3336(2) 0.0144(6) Uani 0.661(5) 1 d . . P A 1
F3 F 0.5623(6) 0.3949(5) 0.3562(5) 0.043(2) Uani 0.339(5) 1 d . . P A 2
F2B F 0.3869(2) 0.3624(2) 0.4485(2) 0.0542(7) Uani 0.339(5) 1 d . . P A 2
B1B B 0.4833(4) 0.3158(3) 0.4125(3) 0.0253(8) Uani 0.339(5) 1 d . . P A 2
H1B H 0.4999 0.2533 0.4844 0.030 Uiso 0.339(5) 1 calc R U P A 2
C1B C 0.4583(2) 0.2617(2) 0.3336(2) 0.0144(6) Uani 0.339(5) 1 d . . P A 2
C2 C 0.3323(3) 0.2723(3) 0.3137(3) 0.0175(6) Uani 1 1 d . . . . .
H2 H 0.2663 0.3143 0.3534 0.021 Uiso 1 1 calc R U . A 1
B2 B 0.4457(3) 0.3575(3) 0.1962(3) 0.0154(7) Uani 1 1 d . . . . .
H2A H 0.4590 0.4523 0.1562 0.019 Uiso 1 1 calc R U . A 1
B3 B 0.5592(3) 0.2706(3) 0.2105(3) 0.0135(6) Uani 1 1 d . . . . .
H3 H 0.6490 0.3077 0.1784 0.016 Uiso 1 1 calc R U . A 1
B4 B 0.5076(3) 0.1375(3) 0.3423(3) 0.0129(6) Uani 1 1 d . . . . .
H4 H 0.5634 0.0870 0.3969 0.015 Uiso 1 1 calc R U . A 1
B5 B 0.3626(3) 0.1427(3) 0.4089(3) 0.0152(7) Uani 1 1 d . . . . .
H5 H 0.3217 0.0970 0.5078 0.018 Uiso 1 1 calc R U . A 1
B6 B 0.5222(3) 0.1509(3) 0.2019(3) 0.0121(6) Uani 1 1 d . . . . .
I1 I 0.65242(2) 0.06715(2) 0.12933(2) 0.01965(5) Uani 1 1 d . . . . .
B7 B 0.4855(3) 0.2889(3) 0.1092(3) 0.0134(6) Uani 1 1 d . . . . .
H7 H 0.5265 0.3376 0.0103 0.016 Uiso 1 1 calc R U . . .
B8 B 0.4008(3) 0.0701(3) 0.3258(3) 0.0135(7) Uani 1 1 d . . . . .
H8 H 0.3859 -0.0250 0.3690 0.016 Uiso 1 1 calc R U . . .
B9 B 0.2874(3) 0.1586(3) 0.3099(3) 0.0158(7) Uani 1 1 d . . . . .
H9 H 0.1970 0.1226 0.3433 0.019 Uiso 1 1 calc R U . . .
B10 B 0.3400(3) 0.2923(3) 0.1771(3) 0.0152(7) Uani 1 1 d . . . . .
H10 H 0.2840 0.3439 0.1233 0.018 Uiso 1 1 calc R U . . .
B11 B 0.3872(3) 0.1646(3) 0.1811(3) 0.0127(6) Uani 1 1 d . . . . .
I2 I 0.33500(2) 0.10428(2) 0.07867(2) 0.02046(5) Uani 1 1 d . . . . .
F4 F 0.90466(18) 0.23551(18) 0.5572(2) 0.0379(5) Uani 1 1 d . . . . .
F5 F 1.08281(17) 0.17683(18) 0.52642(17) 0.0329(5) Uani 1 1 d . . . . .
H1 H 0.951(2) 0.079(2) 0.677(2) 0.008(7) Uiso 1 1 d . . . . .
B21 B 0.9834(3) 0.1716(3) 0.6135(3) 0.0195(7) Uani 1 1 d . . . . .
C3 C 1.0147(2) 0.2321(2) 0.6840(2) 0.0124(6) Uani 1 1 d . . . . .
C4 C 1.1436(3) 0.2305(3) 0.6927(3) 0.0174(6) Uani 1 1 d . . . . .
H4A H 1.2092 0.1908 0.6496 0.021 Uiso 1 1 calc R U . . .
B22 B 1.1038(3) 0.3564(3) 0.6004(3) 0.0147(7) Uani 1 1 d . . . . .
H22 H 1.1379 0.4018 0.5008 0.018 Uiso 1 1 calc R U . . .
B23 B 0.9611(3) 0.3540(3) 0.6770(3) 0.0123(6) Uani 1 1 d . . . . .
H23 H 0.8996 0.3996 0.6280 0.015 Uiso 1 1 calc R U . . .
B24 B 0.9198(3) 0.2199(3) 0.8110(3) 0.0134(6) Uani 1 1 d . . . . .
H24 H 0.8314 0.1772 0.8502 0.016 Uiso 1 1 calc R U . . .
B25 B 1.0392(3) 0.1407(3) 0.8170(3) 0.0156(7) Uani 1 1 d . . . . .
H25 H 1.0311 0.0455 0.8587 0.019 Uiso 1 1 calc R U . . .
B26 B 1.1465(3) 0.2152(3) 0.8241(3) 0.0178(7) Uani 1 1 d . . . . .
H26 H 1.2090 0.1691 0.8714 0.021 Uiso 1 1 calc R U . . .
B27 B 1.1868(3) 0.3489(3) 0.6900(3) 0.0164(7) Uani 1 1 d . . . . .
H27 H 1.2759 0.3904 0.6493 0.020 Uiso 1 1 calc R U . . .
B28 B 1.0682(3) 0.4300(3) 0.6828(3) 0.0136(6) Uani 1 1 d . . . . .
H28 H 1.0778 0.5255 0.6385 0.016 Uiso 1 1 calc R U . . .
B29 B 0.9547(3) 0.3441(3) 0.8139(3) 0.0128(6) Uani 1 1 d . . . . .
I3 I 0.82417(2) 0.42265(2) 0.89322(2) 0.01610(5) Uani 1 1 d . . . . .
B30 B 1.0019(3) 0.2110(3) 0.9024(3) 0.0145(7) Uani 1 1 d . . . . .
H30 H 0.9677 0.1629 1.0020 0.017 Uiso 1 1 calc R U . . .
B31 B 1.0944(3) 0.3410(3) 0.8225(3) 0.0134(6) Uani 1 1 d . . . . .
I4 I 1.15108(2) 0.41307(2) 0.91293(2) 0.01936(5) Uani 1 1 d . . . . .
N1 N 0.4100(2) 0.68855(19) 0.3054(2) 0.0138(5) Uani 1 1 d . . . . .
C5 C 0.3363(3) 0.6150(3) 0.4309(3) 0.0271(8) Uani 1 1 d . . . . .
H5A H 0.3408 0.5345 0.4525 0.041 Uiso 1 1 calc R U . . .
H5B H 0.2577 0.6327 0.4378 0.041 Uiso 1 1 calc R U . . .
H5C H 0.3620 0.6295 0.4846 0.041 Uiso 1 1 calc R U . . .
C6 C 0.3958(3) 0.8106(3) 0.2691(3) 0.0327(8) Uani 1 1 d . . . . .
H6A H 0.4414 0.8585 0.1857 0.049 Uiso 1 1 calc R U . . .
H6B H 0.4208 0.8306 0.3196 0.049 Uiso 1 1 calc R U . . .
H6C H 0.3158 0.8230 0.2780 0.049 Uiso 1 1 calc R U . . .
C7 C 0.3768(3) 0.6604(3) 0.2244(3) 0.0257(7) Uani 1 1 d . . . . .
H7A H 0.4251 0.7089 0.1422 0.039 Uiso 1 1 calc R U . . .
H7B H 0.2974 0.6738 0.2299 0.039 Uiso 1 1 calc R U . . .
H7C H 0.3860 0.5801 0.2478 0.039 Uiso 1 1 calc R U . . .
C8 C 0.5298(3) 0.6680(3) 0.2980(3) 0.0278(8) Uani 1 1 d . . . . .
H8A H 0.5783 0.7147 0.2156 0.042 Uiso 1 1 calc R U . . .
H8B H 0.5385 0.5872 0.3237 0.042 Uiso 1 1 calc R U . . .
H8C H 0.5517 0.6885 0.3499 0.042 Uiso 1 1 calc R U . . .
N2 N 0.8944(2) 0.2046(2) 0.3140(2) 0.0159(5) Uani 1 1 d . . . . .
C9 C 0.9943(3) 0.2866(3) 0.2711(3) 0.0233(7) Uani 1 1 d . . . . .
H9A H 1.0624 0.2616 0.2334 0.035 Uiso 1 1 calc R U . . .
H9B H 1.0043 0.2896 0.3387 0.035 Uiso 1 1 calc R U . . .
H9C H 0.9821 0.3626 0.2129 0.035 Uiso 1 1 calc R U . . .
C10 C 0.7905(3) 0.2455(3) 0.3676(3) 0.0255(7) Uani 1 1 d . . . . .
H10A H 0.7245 0.1917 0.3963 0.038 Uiso 1 1 calc R U . . .
H10B H 0.7795 0.3208 0.3072 0.038 Uiso 1 1 calc R U . . .
H10C H 0.7994 0.2507 0.4344 0.038 Uiso 1 1 calc R U . . .
C11 C 0.9104(3) 0.0904(3) 0.4069(3) 0.0293(8) Uani 1 1 d . . . . .
H11A H 0.8463 0.0356 0.4327 0.044 Uiso 1 1 calc R U . . .
H11B H 0.9147 0.0957 0.4753 0.044 Uiso 1 1 calc R U . . .
H11C H 0.9808 0.0649 0.3740 0.044 Uiso 1 1 calc R U . . .
C12 C 0.8807(3) 0.1951(3) 0.2133(3) 0.0322(8) Uani 1 1 d . . . . .
H12A H 0.8160 0.1396 0.2430 0.048 Uiso 1 1 calc R U . . .
H12B H 0.9496 0.1699 0.1773 0.048 Uiso 1 1 calc R U . . .
H12C H 0.8677 0.2697 0.1534 0.048 Uiso 1 1 calc R U . . .

loop_
_atom_site_aniso_label
_atom_site_aniso_U_11
_atom_site_aniso_U_22
_atom_site_aniso_U_33
_atom_site_aniso_U_23
_atom_site_aniso_U_13
_atom_site_aniso_U_12
F1 0.084(3) 0.0281(17) 0.042(2) -0.0226(15) -0.048(2) 0.0204(17)
F2A 0.0436(15) 0.0928(19) 0.0802(18) -0.0789(17) -0.0314(13) 0.0356(14)
B1A 0.033(2) 0.031(2) 0.0277(19) -0.0232(17) -0.0159(18) 0.0094(18)
C1A 0.0152(16) 0.0164(14) 0.0147(13) -0.0098(12) -0.0053(12) 0.0044(12)
F3 0.048(4) 0.051(4) 0.035(4) -0.034(3) 0.009(3) -0.032(3)
F2B 0.0436(15) 0.0928(19) 0.0802(18) -0.0789(17) -0.0314(13) 0.0356(14)
B1B 0.033(2) 0.031(2) 0.0277(19) -0.0232(17) -0.0159(18) 0.0094(18)
C1B 0.0152(16) 0.0164(14) 0.0147(13) -0.0098(12) -0.0053(12) 0.0044(12)
C2 0.0162(16) 0.0215(15) 0.0193(15) -0.0142(13) -0.0052(12) 0.0075(13)
B2 0.0195(19) 0.0149(16) 0.0148(15) -0.0085(13) -0.0079(14) 0.0068(14)
B3 0.0155(18) 0.0119(15) 0.0151(15) -0.0084(13) -0.0046(13) 0.0036(13)
B4 0.0134(17) 0.0118(15) 0.0161(15) -0.0080(13) -0.0067(13) 0.0042(13)
B5 0.0169(18) 0.0168(16) 0.0123(15) -0.0079(13) -0.0046(13) 0.0048(14)
B6 0.0164(17) 0.0106(14) 0.0105(14) -0.0071(12) -0.0029(13) 0.0034(13)
I1 0.01640(11) 0.02199(10) 0.02624(11) -0.01869(9) -0.00293(8) 0.00623(8)
B7 0.0179(18) 0.0109(14) 0.0108(14) -0.0053(12) -0.0040(13) 0.0031(13)
B8 0.0150(18) 0.0126(15) 0.0123(15) -0.0064(13) -0.0033(13) 0.0025(13)
B9 0.0148(18) 0.0194(16) 0.0146(15) -0.0104(14) -0.0032(13) 0.0025(14)
B10 0.0180(18) 0.0142(15) 0.0168(16) -0.0095(13) -0.0073(14) 0.0058(14)
B11 0.0156(18) 0.0122(15) 0.0126(14) -0.0069(13) -0.0068(13) 0.0041(13)
I2 0.03044(13) 0.01842(10) 0.01937(10) -0.01066(8) -0.01421(9) 0.00201(9)
F4 0.0425(13) 0.0529(13) 0.0553(13) -0.0446(12) -0.0362(11) 0.0267(11)
F5 0.0288(12) 0.0499(13) 0.0325(11) -0.0338(10) -0.0022(9) 0.0048(10)
B21 0.021(2) 0.0258(19) 0.0206(17) -0.0173(15) -0.0079(15) 0.0055(16)
C3 0.0136(15) 0.0143(13) 0.0106(12) -0.0072(11) -0.0043(11) 0.0051(12)
C4 0.0148(16) 0.0224(15) 0.0178(14) -0.0116(13) -0.0063(12) 0.0035(13)
B22 0.0113(17) 0.0178(16) 0.0144(15) -0.0076(13) -0.0041(13) 0.0035(13)
B23 0.0113(17) 0.0131(15) 0.0128(14) -0.0070(12) -0.0034(12) 0.0034(13)
B24 0.0159(18) 0.0115(15) 0.0131(15) -0.0071(13) -0.0030(13) 0.0023(13)
B25 0.0186(19) 0.0146(15) 0.0140(15) -0.0070(13) -0.0064(14) 0.0052(14)
B26 0.0195(19) 0.0191(17) 0.0179(16) -0.0104(14) -0.0087(14) 0.0071(14)
B27 0.0151(18) 0.0192(17) 0.0162(16) -0.0093(14) -0.0058(14) 0.0037(14)
B28 0.0152(18) 0.0149(15) 0.0099(14) -0.0053(13) -0.0046(13) 0.0020(13)
B29 0.0140(17) 0.0132(15) 0.0109(14) -0.0059(13) -0.0039(13) 0.0028(13)
I3 0.01436(10) 0.01832(10) 0.02106(10) -0.01499(8) -0.00391(8) 0.00475(8)
B30 0.0200(19) 0.0124(15) 0.0120(15) -0.0066(13) -0.0054(13) 0.0027(14)
B31 0.0142(17) 0.0143(15) 0.0143(15) -0.0081(13) -0.0069(13) 0.0052(13)
I4 0.02504(12) 0.01949(10) 0.02014(10) -0.01110(8) -0.01338(9) 0.00280(8)
N1 0.0145(13) 0.0136(12) 0.0154(12) -0.0081(10) -0.0058(10) 0.0018(10)
C5 0.028(2) 0.0314(18) 0.0173(15) -0.0106(14) -0.0013(14) -0.0058(15)
C6 0.038(2) 0.0170(16) 0.047(2) -0.0167(16) -0.0172(18) 0.0075(16)
C7 0.0264(19) 0.0384(19) 0.0256(17) -0.0233(16) -0.0128(15) 0.0070(16)
C8 0.0183(18) 0.040(2) 0.0342(19) -0.0236(17) -0.0123(15) 0.0116(16)
N2 0.0201(14) 0.0150(12) 0.0140(12) -0.0066(10) -0.0079(10) 0.0020(11)
C9 0.0185(18) 0.0203(16) 0.0267(17) -0.0081(14) -0.0071(14) -0.0008(14)
C10 0.0174(17) 0.0349(19) 0.0280(17) -0.0184(15) -0.0074(14) 0.0048(15)
C11 0.044(2) 0.0157(15) 0.0279(17) -0.0072(14) -0.0168(16) 0.0021(15)
C12 0.040(2) 0.047(2) 0.0242(17) -0.0249(17) -0.0176(16) 0.0110(18)

loop_
_atom_type_symbol
_atom_type_description
_atom_type_scat_dispersion_real
_atom_type_scat_dispersion_imag
_atom_type_scat_source
C C 0.0033 0.0016 'International Tables Vol C Tables 4.2.6.8 and 6.1.1.4'
H H 0.0000 0.0000 'International Tables Vol C Tables 4.2.6.8 and 6.1.1.4'
B B 0.0013 0.0007 'International Tables Vol C Tables 4.2.6.8 and 6.1.1.4'
N N 0.0061 0.0033 'International Tables Vol C Tables 4.2.6.8 and 6.1.1.4'
I I -0.4742 1.8119 'International Tables Vol C Tables 4.2.6.8 and 6.1.1.4'
F F 0.0171 0.0103 'International Tables Vol C Tables 4.2.6.8 and 6.1.1.4'

loop_
_geom_angle_atom_site_label_1
_geom_angle_atom_site_label_2
_geom_angle_atom_site_label_3
_geom_angle
F1 B1A F2A 112.3(3)
F1 B1A C1A 110.8(3)
F2A B1A C1A 108.2(3)
F1 B1A H1A 108.5
F2A B1A H1A 108.5
C1A B1A H1A 108.5
C2 C1A B1A 118.1(2)
C2 C1A B3 109.6(2)
B1A C1A B3 122.4(3)
C2 C1A B4 109.4(2)
B1A C1A B4 122.6(2)
B3 C1A B4 62.52(18)
C2 C1A B5 60.28(18)
B1A C1A B5 117.3(2)
B3 C1A B5 113.5(2)
B4 C1A B5 62.24(18)
C2 C1A B2 60.58(18)
B1A C1A B2 116.8(2)
B3 C1A B2 62.27(18)
B4 C1A B2 113.5(2)
B5 C1A B2 112.7(2)
F3 B1B F2B 106.0(4)
F3 B1B C1B 114.7(4)
F2B B1B C1B 108.2(3)
F3 B1B H1B 109.3
F2B B1B H1B 109.3
C1B B1B H1B 109.3
C2 C1B B1B 118.1(2)
C2 C1B B3 109.6(2)
B1B C1B B3 122.4(3)
C2 C1B B4 109.4(2)
B1B C1B B4 122.6(2)
B3 C1B B4 62.52(18)
C2 C1B B5 60.28(18)
B1B C1B B5 117.3(2)
B3 C1B B5 113.5(2)
B4 C1B B5 62.24(18)
C2 C1B B2 60.58(18)
B1B C1B B2 116.8(2)
B3 C1B B2 62.27(18)
B4 C1B B2 113.5(2)
B5 C1B B2 112.7(2)
C1B C2 B5 61.59(18)
C1A C2 B5 61.59(18)
C1B C2 B9 112.8(2)
C1A C2 B9 112.8(2)
B5 C2 B9 63.40(19)
C1B C2 B2 61.56(18)
C1A C2 B2 61.56(18)
B5 C2 B2 114.7(2)
B9 C2 B2 115.4(2)
C1B C2 B10 112.2(2)
C1A C2 B10 112.2(2)
B5 C2 B10 115.5(2)
B9 C2 B10 63.25(19)
B2 C2 B10 62.74(19)
C1A C2 H2 120.3
B5 C2 H2 117.2
B9 C2 H2 117.4
B2 C2 H2 117.6
B10 C2 H2 117.9
C2 B2 C1A 57.86(17)
C2 B2 C1B 57.86(17)
C2 B2 B3 104.5(2)
C1A B2 B3 58.53(17)
C1B B2 B3 58.53(17)
C2 B2 B7 104.9(2)
C1A B2 B7 106.0(2)
C1B B2 B7 106.0(2)
B3 B2 B7 60.51(18)
C2 B2 B10 58.69(18)
C1A B2 B10 106.0(2)
C1B B2 B10 106.0(2)
B3 B2 B10 108.2(2)
B7 B2 B10 60.01(18)
C2 B2 H2A 124.6
C1A B2 H2A 123.6
B3 B2 H2A 122.3
B7 B2 H2A 122.5
B10 B2 H2A 121.8
C1B B3 B2 59.20(17)
C1A B3 B2 59.20(17)
C1B B3 B4 58.75(17)
C1A B3 B4 58.75(17)
B2 B3 B4 108.0(2)
C1B B3 B6 105.0(2)
C1A B3 B6 105.0(2)
B2 B3 B6 107.5(2)
B4 B3 B6 59.93(17)
C1B B3 B7 105.9(2)
C1A B3 B7 105.9(2)
B2 B3 B7 59.76(18)
B4 B3 B7 108.7(2)
B6 B3 B7 60.40(18)
C1A B3 H3 124.1
B2 B3 H3 121.8
B4 B3 H3 121.4
B6 B3 H3 122.5
B7 B3 H3 121.7
C1B B4 B5 59.08(18)
C1A B4 B5 59.08(18)
C1B B4 B6 105.1(2)
C1A B4 B6 105.1(2)
B5 B4 B6 107.5(2)
C1B B4 B3 58.72(17)
C1A B4 B3 58.72(17)
B5 B4 B3 107.8(2)
B6 B4 B3 60.10(17)
C1B B4 B8 105.8(2)
C1A B4 B8 105.8(2)
B5 B4 B8 59.89(18)
B6 B4 B8 60.11(18)
B3 B4 B8 108.6(2)
C1A B4 H4 124.1
B5 B4 H4 121.8
B6 B4 H4 122.5
B3 B4 H4 121.4
B8 B4 H4 121.8
C2 B5 C1A 58.12(17)
C2 B5 C1B 58.12(17)
C2 B5 B4 104.9(2)
C1A B5 B4 58.68(17)
C1B B5 B4 58.68(17)
C2 B5 B8 104.9(2)
C1A B5 B8 105.9(2)
C1B B5 B8 105.9(2)
B4 B5 B8 60.44(18)
C2 B5 B9 58.32(18)
C1A B5 B9 105.9(2)
C1B B5 B9 105.9(2)
B4 B5 B9 108.4(2)
B8 B5 B9 60.28(18)
C2 B5 H5 124.6
C1A B5 H5 123.5
B4 B5 H5 122.0
B8 B5 H5 122.5
B9 B5 H5 121.8
B11 B6 B4 108.7(2)
B11 B6 B3 108.3(2)
B4 B6 B3 59.98(17)
B11 B6 B8 60.78(18)
B4 B6 B8 60.26(17)
B3 B6 B8 108.6(2)
B11 B6 B7 60.33(18)
B4 B6 B7 108.5(2)
B3 B6 B7 60.11(18)
B8 B6 B7 109.4(2)
B11 B6 I1 122.75(19)
B4 B6 I1 120.06(19)
B3 B6 I1 120.8(2)
B8 B6 I1 120.90(18)
B7 B6 I1 122.02(18)
B2 B7 B10 60.07(18)
B2 B7 B3 59.74(18)
B10 B7 B3 107.6(2)
B2 B7 B11 107.0(2)
B10 B7 B11 59.38(18)
B3 B7 B11 107.0(2)
B2 B7 B6 106.8(2)
B10 B7 B6 106.7(2)
B3 B7 B6 59.50(17)
B11 B7 B6 59.25(18)
B2 B7 H7 122.1
B10 B7 H7 122.1
B3 B7 H7 122.0
B11 B7 H7 122.5
B6 B7 H7 122.7
B5 B8 B6 106.9(2)
B5 B8 B4 59.68(18)
B6 B8 B4 59.63(18)
B5 B8 B9 60.07(18)
B6 B8 B9 106.9(2)
B4 B8 B9 107.6(2)
B5 B8 B11 107.0(2)
B6 B8 B11 59.32(18)
B4 B8 B11 107.0(2)
B9 B8 B11 59.42(18)
B5 B8 H8 122.2
B6 B8 H8 122.5
B4 B8 H8 122.0
B9 B8 H8 122.0
B11 B8 H8 122.5
C2 B9 B11 104.0(2)
C2 B9 B5 58.27(18)
B11 B9 B5 107.6(2)
C2 B9 B10 58.68(18)
B11 B9 B10 59.48(18)
B5 B9 B10 107.6(2)
C2 B9 B8 104.3(2)
B11 B9 B8 60.61(18)
B5 B9 B8 59.66(18)
B10 B9 B8 108.2(2)
C2 B9 H9 125.2
B11 B9 H9 122.6
B5 B9 H9 121.9
B10 B9 H9 121.6
B8 B9 H9 122.1
C2 B10 B11 104.0(2)
C2 B10 B7 104.7(2)
B11 B10 B7 60.74(18)
C2 B10 B2 58.56(18)
B11 B10 B2 108.0(2)
B7 B10 B2 59.92(18)
C2 B10 B9 58.06(18)
B11 B10 B9 60.01(18)
B7 B10 B9 108.8(2)
B2 B10 B9 107.7(2)
C2 B10 H10 125.4
B11 B10 H10 122.4
B7 B10 H10 121.7
B2 B10 H10 121.7
B9 B10 H10 121.5
B10 B11 B6 108.0(2)
B10 B11 B9 60.51(18)
B6 B11 B9 107.8(2)
B10 B11 B7 59.88(18)
B6 B11 B7 60.43(18)
B9 B11 B7 108.5(2)
B10 B11 B8 108.5(2)
B6 B11 B8 59.90(18)
B9 B11 B8 59.96(18)
B7 B11 B8 108.7(2)
B10 B11 I2 119.22(19)
B6 B11 I2 124.17(19)
B9 B11 I2 120.1(2)
B7 B11 I2 121.23(19)
B8 B11 I2 122.82(19)
F5 B21 F4 109.1(3)
F5 B21 C3 108.4(3)
F4 B21 C3 107.7(2)
F5 B21 H1 107.6(15)
F4 B21 H1 113.1(15)
C3 B21 H1 110.8(14)
C4 C3 B21 119.0(2)
C4 C3 B24 109.6(2)
B21 C3 B24 120.9(2)
C4 C3 B23 109.2(2)
B21 C3 B23 122.6(2)
B24 C3 B23 63.07(17)
C4 C3 B22 60.73(18)
B21 C3 B22 118.1(2)
B24 C3 B22 113.9(2)
B23 C3 B22 61.77(18)
C4 C3 B25 60.37(18)
B21 C3 B25 116.1(2)
B24 C3 B25 62.34(18)
B23 C3 B25 113.8(2)
B22 C3 B25 113.1(2)
C3 C4 B25 62.19(18)
C3 C4 B27 112.8(2)
B25 C4 B27 115.7(2)
C3 C4 B22 61.78(18)
B25 C4 B22 115.6(2)
B27 C4 B22 63.30(19)
C3 C4 B26 113.0(2)
B25 C4 B26 63.07(19)
B27 C4 B26 63.12(19)
B22 C4 B26 115.9(2)
C3 C4 H4A 119.9
B25 C4 H4A 116.9
B27 C4 H4A 117.6
B22 C4 H4A 116.9
B26 C4 H4A 117.6
C4 B22 C3 57.48(17)
C4 B22 B23 104.3(2)
C3 B22 B23 58.80(17)
C4 B22 B28 104.5(2)
C3 B22 B28 105.8(2)
B23 B22 B28 60.37(18)
C4 B22 B27 58.33(18)
C3 B22 B27 105.4(2)
B23 B22 B27 107.9(2)
B28 B22 B27 59.97(18)
C4 B22 H22 125.0
C3 B22 H22 123.7
B23 B22 H22 122.2
B28 B22 H22 122.6
B27 B22 H22 122.1
C3 B23 B22 59.43(17)
C3 B23 B29 105.0(2)
B22 B23 B29 108.0(2)
C3 B23 B28 106.3(2)
B22 B23 B28 60.36(18)
B29 B23 B28 60.26(18)
C3 B23 B24 58.36(16)
B22 B23 B24 108.1(2)
B29 B23 B24 60.15(17)
B28 B23 B24 108.9(2)
C3 B23 H23 124.2
B22 B23 H23 121.3
B29 B23 H23 122.4
B28 B23 H23 121.4
B24 B23 H23 121.4
C3 B24 B25 59.45(17)
C3 B24 B29 104.7(2)
B25 B24 B29 107.3(2)
C3 B24 B23 58.57(17)
B25 B24 B23 107.8(2)
B29 B24 B23 59.57(17)
C3 B24 B30 105.8(2)
B25 B24 B30 59.69(18)
B29 B24 B30 60.17(18)
B23 B24 B30 108.1(2)
C3 B24 H24 124.1
B25 B24 H24 121.7
B29 B24 H24 122.8
B23 B24 H24 121.7
B30 B24 H24 121.9
C4 B25 C3 57.44(17)
C4 B25 B30 104.6(2)
C3 B25 B30 105.5(2)
C4 B25 B24 104.0(2)
C3 B25 B24 58.21(17)
B30 B25 B24 60.57(18)
C4 B25 B26 58.63(18)
C3 B25 B26 105.6(2)
B30 B25 B26 60.15(19)
B24 B25 B26 108.3(2)
C4 B25 H25 125.0
C3 B25 H25 124.0
B30 B25 H25 122.6
B24 B25 H25 122.4
B26 B25 H25 121.7
C4 B26 B31 104.0(2)
C4 B26 B25 58.30(18)
B31 B26 B25 108.2(2)
C4 B26 B30 104.1(2)
B31 B26 B30 60.74(18)
B25 B26 B30 59.84(19)
C4 B26 B27 58.39(18)
B31 B26 B27 59.75(18)
B25 B26 B27 107.8(2)
B30 B26 B27 108.4(2)
C4 B26 H26 125.5
B31 B26 H26 122.3
B25 B26 H26 121.6
B30 B26 H26 122.1
B27 B26 H26 121.5
C4 B27 B31 104.1(2)
C4 B27 B28 104.4(2)
B31 B27 B28 60.91(18)
C4 B27 B26 58.48(18)
B31 B27 B26 59.87(18)
B28 B27 B26 108.8(2)
C4 B27 B22 58.37(18)
B31 B27 B22 108.2(2)
B28 B27 B22 59.81(18)
B26 B27 B22 108.0(2)
C4 B27 H27 125.4
B31 B27 H27 122.2
B28 B27 H27 121.9
B26 B27 H27 121.3
B22 B27 H27 121.6
B22 B28 B23 59.27(18)
B22 B28 B27 60.21(18)
B23 B28 B27 107.3(2)
B22 B28 B29 106.7(2)
B23 B28 B29 59.67(18)
B27 B28 B29 106.6(2)
B22 B28 B31 107.2(2)
B23 B28 B31 107.2(2)
B27 B28 B31 59.24(18)
B29 B28 B31 59.49(18)
B22 B28 H28 122.2
B23 B28 H28 122.2
B27 B28 H28 122.2
B29 B28 H28 122.6
B31 B28 H28 122.3
B23 B29 B31 108.5(2)
B23 B29 B24 60.28(18)
B31 B29 B24 108.5(2)
B23 B29 B28 60.06(18)
B31 B29 B28 60.76(18)
B24 B29 B28 108.8(2)
B23 B29 B30 108.7(2)
B31 B29 B30 60.46(18)
B24 B29 B30 60.14(18)
B28 B29 B30 109.5(2)
B23 B29 I3 120.14(19)
B31 B29 I3 122.49(19)
B24 B29 I3 120.9(2)
B28 B29 I3 120.56(19)
B30 B29 I3 122.09(19)
B25 B30 B26 60.01(19)
B25 B30 B24 59.74(18)
B26 B30 B24 107.5(2)
B25 B30 B29 107.0(2)
B26 B30 B29 106.7(2)
B24 B30 B29 59.69(18)
B25 B30 B31 107.3(2)
B26 B30 B31 59.42(18)
B24 B30 B31 107.3(2)
B29 B30 B31 59.40(18)
B25 B30 H30 122.1
B26 B30 H30 122.2
B24 B30 H30 121.9
B29 B30 H30 122.6
B31 B30 H30 122.3
B27 B31 B26 60.38(18)
B27 B31 B29 107.3(2)
B26 B31 B29 107.6(2)
B27 B31 B30 108.2(2)
B26 B31 B30 59.84(18)
B29 B31 B30 60.14(18)
B27 B31 B28 59.84(18)
B26 B31 B28 108.4(2)
B29 B31 B28 59.75(18)
B30 B31 B28 108.4(2)
B27 B31 I4 120.5(2)
B26 B31 I4 120.7(2)
B29 B31 I4 123.64(19)
B30 B31 I4 122.22(19)
B28 B31 I4 121.62(19)
C8 N1 C6 109.7(3)
C8 N1 C7 109.8(2)
C6 N1 C7 109.0(2)
C8 N1 C5 109.1(2)
C6 N1 C5 109.5(2)
C7 N1 C5 109.7(2)
N1 C5 H5A 109.5
N1 C5 H5B 109.5
H5A C5 H5B 109.5
N1 C5 H5C 109.5
H5A C5 H5C 109.5
H5B C5 H5C 109.5
N1 C6 H6A 109.5
N1 C6 H6B 109.5
H6A C6 H6B 109.5
N1 C6 H6C 109.5
H6A C6 H6C 109.5
H6B C6 H6C 109.5
N1 C7 H7A 109.5
N1 C7 H7B 109.5
H7A C7 H7B 109.5
N1 C7 H7C 109.5
H7A C7 H7C 109.5
H7B C7 H7C 109.5
N1 C8 H8A 109.5
N1 C8 H8B 109.5
H8A C8 H8B 109.5
N1 C8 H8C 109.5
H8A C8 H8C 109.5
H8B C8 H8C 109.5
C12 N2 C11 109.5(2)
C12 N2 C9 110.3(3)
C11 N2 C9 109.4(2)
C12 N2 C10 109.7(2)
C11 N2 C10 108.8(2)
C9 N2 C10 109.1(2)
N2 C9 H9A 109.5
N2 C9 H9B 109.5
H9A C9 H9B 109.5
N2 C9 H9C 109.5
H9A C9 H9C 109.5
H9B C9 H9C 109.5
N2 C10 H10A 109.5
N2 C10 H10B 109.5
H10A C10 H10B 109.5
N2 C10 H10C 109.5
H10A C10 H10C 109.5
H10B C10 H10C 109.5
N2 C11 H11A 109.5
N2 C11 H11B 109.5
H11A C11 H11B 109.5
N2 C11 H11C 109.5
H11A C11 H11C 109.5
H11B C11 H11C 109.5
N2 C12 H12A 109.5
N2 C12 H12B 109.5
H12A C12 H12B 109.5
N2 C12 H12C 109.5
H12A C12 H12C 109.5
H12B C12 H12C 109.5

loop_
_geom_bond_atom_site_label_1
_geom_bond_atom_site_label_2
_geom_bond_distance
F1 B1A 1.340(5)
F2A B1A 1.386(4)
B1A C1A 1.663(4)
B1A H1A 1.0000
C1A C2 1.657(4)
C1A B3 1.709(4)
C1A B4 1.709(4)
C1A B5 1.716(4)
C1A B2 1.721(4)
F3 B1B 1.254(7)
F2B B1B 1.386(4)
B1B C1B 1.663(4)
B1B H1B 1.0000
C1B C2 1.657(4)
C1B B3 1.709(4)
C1B B4 1.709(4)
C1B B5 1.716(4)
C1B B2 1.721(4)
C2 B5 1.695(4)
C2 B9 1.696(4)
C2 B2 1.705(4)
C2 B10 1.707(4)
C2 H2 1.1200
B2 B3 1.773(5)
B2 B7 1.773(4)
B2 B10 1.776(5)
B2 H2A 1.1200
B3 B4 1.774(4)
B3 B6 1.776(4)
B3 B7 1.787(5)
B3 H3 1.1200
B4 B5 1.770(5)
B4 B6 1.773(4)
B4 B8 1.784(5)
B4 H4 1.1200
B5 B8 1.774(4)
B5 B9 1.782(5)
B5 H5 1.1200
B6 B11 1.771(5)
B6 B8 1.781(4)
B6 B7 1.792(4)
B6 I1 2.181(3)
B7 B10 1.775(5)
B7 B11 1.790(5)
B7 H7 1.1200
B8 B9 1.785(5)
B8 B11 1.797(4)
B8 H8 1.1200
B9 B11 1.775(4)
B9 B10 1.784(5)
B9 H9 1.1200
B10 B11 1.766(4)
B10 H10 1.1200
B11 I2 2.175(3)
F4 B21 1.411(4)
F5 B21 1.404(4)
B21 C3 1.661(4)
B21 H1 1.12(3)
C3 C4 1.644(4)
C3 B24 1.702(4)
C3 B23 1.706(4)
C3 B22 1.717(4)
C3 B25 1.725(4)
C4 B25 1.695(4)
C4 B27 1.700(4)
C4 B22 1.700(4)
C4 B26 1.701(4)
C4 H4A 1.1200
B22 B23 1.757(4)
B22 B28 1.777(4)
B22 B27 1.784(5)
B22 H22 1.1200
B23 B29 1.770(4)
B23 B28 1.777(5)
B23 B24 1.783(4)
B23 H23 1.1200
B24 B25 1.774(5)
B24 B29 1.780(4)
B24 B30 1.789(5)
B24 H24 1.1200
B25 B30 1.773(4)
B25 B26 1.776(5)
B25 H25 1.1200
B26 B31 1.771(4)
B26 B30 1.779(5)
B26 B27 1.780(5)
B26 H26 1.1200
B27 B31 1.769(5)
B27 B28 1.780(5)
B27 H27 1.1200
B28 B29 1.781(4)
B28 B31 1.799(4)
B28 H28 1.1200
B29 B31 1.776(5)
B29 B30 1.789(4)
B29 I3 2.179(3)
B30 B31 1.795(5)
B30 H30 1.1200
B31 I4 2.173(3)
N1 C8 1.482(4)
N1 C6 1.487(4)
N1 C7 1.490(4)
N1 C5 1.496(4)
C5 H5A 0.9800
C5 H5B 0.9800
C5 H5C 0.9800
C6 H6A 0.9800
C6 H6B 0.9800
C6 H6C 0.9800
C7 H7A 0.9800
C7 H7B 0.9800
C7 H7C 0.9800
C8 H8A 0.9800
C8 H8B 0.9800
C8 H8C 0.9800
N2 C12 1.489(4)
N2 C11 1.489(4)
N2 C9 1.491(4)
N2 C10 1.495(4)
C9 H9A 0.9800
C9 H9B 0.9800
C9 H9C 0.9800
C10 H10A 0.9800
C10 H10B 0.9800
C10 H10C 0.9800
C11 H11A 0.9800
C11 H11B 0.9800
C11 H11C 0.9800
C12 H12A 0.9800
C12 H12B 0.9800
C12 H12C 0.9800
